data_4518740
loop_
_publ_author_name
'Das, Riyanka'
'Bej, Sourav'
'Hirani, Harish'
'Banerjee, Priyabrata'

_publ_section_title
;
 Trace-Level Humidity Sensing from Commercial Organic Solvents and Food
 Products by an AIE/ESIPT-Triggered Piezochromic Luminogen and ppb-Level
 &#x201C;OFF--ON--OFF&#x201D; Sensing of Cu2+: A Combined Experimental and
 Theoretical Outcome
;
_journal_name_full 'ACS Omega'
_journal_paper_doi 10.1021/acsomega.1c00565
_journal_year 2021
_chemical_formula_moiety '2(C17 H13 N O2)'
_chemical_formula_sum 'C34 H26 N2 O4'
_chemical_formula_weight 526.57
_space_group_crystal_system orthorhombic
_space_group_IT_number 61
_space_group_name_Hall '-P 2ac 2ab'
_space_group_name_H-M_alt 'P b c a'
_atom_sites_solution_hydrogens geom
_atom_sites_solution_primary dual
_audit_creation_date 2021-03-30
_audit_creation_method
;
Olex2 1.2
(compiled 2018.05.29 svn.r3508 for OlexSys, GUI svn.r5506)
;
_cell_angle_alpha 90
_cell_angle_beta 90
_cell_angle_gamma 90
_cell_formula_units_Z 4
_cell_length_a 8.617(2)
_cell_length_b 21.565(7)
_cell_length_c 13.651(4)
_cell_measurement_reflns_used 1606
_cell_measurement_temperature 110(2)
_cell_measurement_theta_max 24.81
_cell_measurement_theta_min 2.41
_cell_volume 2536.7(13)
_computing_cell_refinement 'SAINT V8.38A (?, 2016)'
_computing_data_reduction 'SAINT V8.38A (?, 2016)'
_computing_molecular_graphics 'Olex2 (Dolomanov et al., 2009)'
_computing_publication_material 'Olex2 (Dolomanov et al., 2009)'
_computing_structure_refinement 'ShelXL (Sheldrick, 2015)'
_computing_structure_solution 'XT (Sheldrick, 2015)'
_diffrn_ambient_temperature 109.67
_diffrn_measured_fraction_theta_full 0.983
_diffrn_measured_fraction_theta_max 0.999
_diffrn_measurement_device_type 'Bruker APEX-II CCD'
_diffrn_measurement_method '\f and \w scans'
_diffrn_radiation_type MoK\a
_diffrn_radiation_wavelength 0.71073
_diffrn_reflns_av_R_equivalents 0.1784
_diffrn_reflns_av_unetI/netI 0.0935
_diffrn_reflns_Laue_measured_fraction_full 0.983
_diffrn_reflns_Laue_measured_fraction_max 0.999
_diffrn_reflns_limit_h_max 10
_diffrn_reflns_limit_h_min -10
_diffrn_reflns_limit_k_max 25
_diffrn_reflns_limit_k_min -25
_diffrn_reflns_limit_l_max 16
_diffrn_reflns_limit_l_min -16
_diffrn_reflns_number 22004
_diffrn_reflns_point_group_measured_fraction_full 0.983
_diffrn_reflns_point_group_measured_fraction_max 0.999
_diffrn_reflns_theta_full 25.242
_diffrn_reflns_theta_max 25.117
_diffrn_reflns_theta_min 2.407
_diffrn_standards_number 0
_exptl_absorpt_coefficient_mu 0.091
_exptl_absorpt_correction_T_max 0.7414
_exptl_absorpt_correction_T_min 0.6098
_exptl_absorpt_correction_type multi-scan
_exptl_absorpt_process_details
;
SADABS-2016/2 (Bruker,2016/2) was used for absorption correction.
wR2(int) was 0.1373 before and 0.1040 after correction.
The Ratio of minimum to maximum transmission is 0.8225.
The \l/2 correction factor is Not present.
;
_exptl_crystal_colour orange
_exptl_crystal_density_diffrn 1.379
_exptl_crystal_description neddle
_exptl_crystal_F_000 1104
_refine_diff_density_max 0.501
_refine_diff_density_min -0.376
_refine_diff_density_rms 0.077
_refine_ls_extinction_method none
_refine_ls_goodness_of_fit_ref 1.055
_refine_ls_hydrogen_treatment constr
_refine_ls_matrix_type full
_refine_ls_number_parameters 182
_refine_ls_number_reflns 2260
_refine_ls_number_restraints 0
_refine_ls_restrained_S_all 1.055
_refine_ls_R_factor_all 0.1484
_refine_ls_R_factor_gt 0.0767
_refine_ls_shift/su_max 0.000
_refine_ls_shift/su_mean 0.000
_refine_ls_structure_factor_coef Fsqd
_refine_ls_weighting_details 'w=1/[\s^2^(Fo^2^)+(0.0936P)^2^+1.7838P] where P=(Fo^2^+2Fc^2^)/3'
_refine_ls_weighting_scheme calc
_refine_ls_wR_factor_gt 0.1733
_refine_ls_wR_factor_ref 0.2189
_reflns_Friedel_coverage 0.000
_reflns_number_gt 1255
_reflns_number_total 2260
_reflns_threshold_expression 'I > 2\s(I)'
_cod_data_source_file ao1c00565_si_002.cif
_cod_data_source_block NAP-1
_cod_database_code 4518740
_shelxl_version_number 2014-3
_shelx_space_group_comment
;
The symmetry employed for this shelxl refinement is uniquely defined
by the following loop, which should always be used as a source of
symmetry information in preference to the above space-group names.
They are only intended as comments.
;
_olex2_refinement_description
;
1. Fixed Uiso
 At 1.2 times of:
  All C(H) groups
 At 1.5 times of:
  All O(H) groups
2.a Aromatic/amide H refined with riding coordinates:
 C008(H008), C009(H009), C00A(H00A), C00B(H00B), C00E(H00E), C00F(H00F),
 C00G(H00G), C00H(H00H), C00I(H00I), C00J(H00J), C00K(H00K)
2.b Tetrahedral OH refined with riding coordinates:
 O001(H001)
2.c Idealised tetrahedral OH refined as rotating group:
 O002(H002)
;
_olex2_submission_special_instructions 'No special instructions were received'

loop_
_space_group_symop_operation_xyz
'x, y, z'
'-x+1/2, -y, z+1/2'
'-x, y+1/2, -z+1/2'
'x+1/2, -y+1/2, -z'
'-x, -y, -z'
'x-1/2, y, -z-1/2'
'x, -y-1/2, z-1/2'
'-x-1/2, y-1/2, z'

loop_
_atom_site_label
_atom_site_type_symbol
_atom_site_fract_x
_atom_site_fract_y
_atom_site_fract_z
_atom_site_U_iso_or_equiv
_atom_site_adp_type
_atom_site_occupancy
_atom_site_site_symmetry_order
_atom_site_calc_flag
_atom_site_refinement_flags_posn
_atom_site_refinement_flags_adp
_atom_site_refinement_flags_occupancy
_atom_site_disorder_assembly
_atom_site_disorder_group
O001 O 0.3348(3) 0.67030(13) 0.4577(2) 0.0343(8) Uani 1 1 d . . . . .
H001 H 0.4179 0.6813 0.4307 0.051 Uiso 1 1 calc R . . . .
O002 O 0.6489(3) 0.77618(14) 0.4163(2) 0.0413(8) Uani 1 1 d . . . . .
H002 H 0.7103 0.7984 0.4487 0.062 Uiso 1 1 calc GR . . . .
N003 N 0.4664(3) 0.71305(15) 0.3007(2) 0.0282(8) Uani 1 1 d . . . . .
C004 C 0.2878(4) 0.62807(17) 0.2992(3) 0.0261(10) Uani 1 1 d . . . . .
C005 C 0.5605(4) 0.75906(17) 0.2564(3) 0.0263(10) Uani 1 1 d . . . . .
C006 C 0.2083(4) 0.58076(18) 0.2413(3) 0.0300(10) Uani 1 1 d . . . . .
C007 C 0.6533(4) 0.79328(18) 0.3205(3) 0.0298(10) Uani 1 1 d . . . . .
C008 C 0.3871(4) 0.66997(17) 0.2536(3) 0.0274(10) Uani 1 1 d . . . . .
H008 H 0.3986 0.6674 0.1845 0.033 Uiso 1 1 calc R . . . .
C009 C 0.5628(4) 0.77176(19) 0.1571(3) 0.0325(10) Uani 1 1 d . . . . .
H009 H 0.5015 0.7478 0.1134 0.039 Uiso 1 1 calc R . . . .
C00A C 0.7428(5) 0.84221(18) 0.2844(3) 0.0322(10) Uani 1 1 d . . . . .
H00A H 0.8035 0.8667 0.3277 0.039 Uiso 1 1 calc R . . . .
C00B C 0.7425(5) 0.85476(19) 0.1853(3) 0.0355(11) Uani 1 1 d . . . . .
H00B H 0.8035 0.8880 0.1606 0.043 Uiso 1 1 calc R . . . .
C00C C 0.1123(5) 0.53748(19) 0.2898(3) 0.0338(11) Uani 1 1 d . . . . .
C00D C 0.2658(4) 0.63017(18) 0.4036(3) 0.0303(10) Uani 1 1 d . . . . .
C00E C 0.6542(4) 0.8194(2) 0.1212(3) 0.0368(11) Uani 1 1 d . . . . .
H00E H 0.6566 0.8278 0.0529 0.044 Uiso 1 1 calc R . . . .
C00F C 0.1616(5) 0.5860(2) 0.4466(3) 0.0375(11) Uani 1 1 d . . . . .
H00F H 0.1413 0.5878 0.5150 0.045 Uiso 1 1 calc R . . . .
C00G C 0.0921(5) 0.5422(2) 0.3918(3) 0.0391(12) Uani 1 1 d . . . . .
H00G H 0.0262 0.5131 0.4235 0.047 Uiso 1 1 calc R . . . .
C00H C 0.2212(5) 0.5756(2) 0.1393(3) 0.0370(11) Uani 1 1 d . . . . .
H00H H 0.2813 0.6051 0.1042 0.044 Uiso 1 1 calc R . . . .
C00I C 0.0380(5) 0.49018(19) 0.2365(4) 0.0420(12) Uani 1 1 d . . . . .
H00I H -0.0271 0.4614 0.2696 0.050 Uiso 1 1 calc R . . . .
C00J C 0.0585(5) 0.4852(2) 0.1378(4) 0.0475(13) Uani 1 1 d . . . . .
H00J H 0.0113 0.4522 0.1026 0.057 Uiso 1 1 calc R . . . .
C00K C 0.1485(5) 0.5286(2) 0.0892(4) 0.0458(12) Uani 1 1 d . . . . .
H00K H 0.1602 0.5258 0.0202 0.055 Uiso 1 1 calc R . . . .

loop_
_atom_site_aniso_label
_atom_site_aniso_U_11
_atom_site_aniso_U_22
_atom_site_aniso_U_33
_atom_site_aniso_U_23
_atom_site_aniso_U_13
_atom_site_aniso_U_12
O001 0.0322(15) 0.0380(18) 0.0327(17) -0.0036(14) 0.0020(13) -0.0024(13)
O002 0.0475(19) 0.042(2) 0.0347(18) -0.0032(15) -0.0063(14) -0.0106(14)
N003 0.0226(17) 0.0231(19) 0.039(2) -0.0018(16) -0.0010(15) 0.0036(14)
C004 0.022(2) 0.022(2) 0.034(3) -0.0031(17) -0.0022(18) 0.0079(17)
C005 0.020(2) 0.026(2) 0.033(2) -0.0006(19) 0.0000(17) 0.0020(17)
C006 0.025(2) 0.029(2) 0.036(3) -0.001(2) -0.0052(18) 0.0084(18)
C007 0.028(2) 0.024(2) 0.037(3) 0.0015(19) -0.0003(19) 0.0061(18)
C008 0.026(2) 0.027(2) 0.029(2) -0.0017(19) -0.0035(18) 0.0062(18)
C009 0.029(2) 0.031(3) 0.038(3) -0.002(2) -0.0027(19) 0.0012(19)
C00A 0.031(2) 0.023(2) 0.043(3) -0.0038(19) 0.000(2) 0.0042(19)
C00B 0.032(2) 0.024(2) 0.050(3) 0.005(2) 0.004(2) -0.0007(19)
C00C 0.032(2) 0.024(2) 0.046(3) 0.004(2) -0.010(2) 0.0045(19)
C00D 0.029(2) 0.025(2) 0.037(3) -0.0012(19) -0.0022(19) 0.0006(19)
C00E 0.037(2) 0.035(3) 0.039(3) 0.004(2) -0.002(2) 0.003(2)
C00F 0.039(2) 0.039(3) 0.035(3) 0.006(2) 0.002(2) 0.001(2)
C00G 0.035(2) 0.035(3) 0.047(3) 0.008(2) -0.003(2) -0.004(2)
C00H 0.034(2) 0.038(3) 0.039(3) -0.006(2) -0.002(2) 0.002(2)
C00I 0.043(3) 0.026(2) 0.058(3) 0.003(2) -0.017(2) -0.002(2)
C00J 0.048(3) 0.032(3) 0.063(4) -0.011(2) -0.025(2) 0.003(2)
C00K 0.049(3) 0.040(3) 0.049(3) -0.013(2) -0.013(2) 0.005(2)

loop_
_atom_type_symbol
_atom_type_description
_atom_type_scat_dispersion_real
_atom_type_scat_dispersion_imag
_atom_type_scat_source
C C 0.0033 0.0016 'International Tables Vol C Tables 4.2.6.8 and 6.1.1.4'
H H 0.0000 0.0000 'International Tables Vol C Tables 4.2.6.8 and 6.1.1.4'
N N 0.0061 0.0033 'International Tables Vol C Tables 4.2.6.8 and 6.1.1.4'
O O 0.0106 0.0060 'International Tables Vol C Tables 4.2.6.8 and 6.1.1.4'

loop_
_geom_angle_atom_site_label_1
_geom_angle_atom_site_label_2
_geom_angle_atom_site_label_3
_geom_angle
_geom_angle_site_symmetry_1
_geom_angle_site_symmetry_3
_geom_angle_publ_flag
C00D O001 H001 109.5 . . ?
C007 O002 H002 109.5 . . ?
C008 N003 C005 125.5(3) . . ?
C008 C004 C006 120.0(4) . . ?
C008 C004 C00D 120.2(4) . . ?
C00D C004 C006 119.8(4) . . ?
C007 C005 N003 115.5(4) . . ?
C009 C005 N003 124.4(4) . . ?
C009 C005 C007 120.1(4) . . ?
C00C C006 C004 118.8(4) . . ?
C00H C006 C004 123.8(4) . . ?
C00H C006 C00C 117.4(4) . . ?
O002 C007 C005 116.3(4) . . ?
O002 C007 C00A 124.1(4) . . ?
C005 C007 C00A 119.6(4) . . ?
N003 C008 C004 123.9(4) . . ?
N003 C008 H008 118.1 . . ?
C004 C008 H008 118.1 . . ?
C005 C009 H009 119.9 . . ?
C005 C009 C00E 120.1(4) . . ?
C00E C009 H009 119.9 . . ?
C007 C00A H00A 120.2 . . ?
C00B C00A C007 119.6(4) . . ?
C00B C00A H00A 120.2 . . ?
C00A C00B H00B 119.6 . . ?
C00A C00B C00E 120.7(4) . . ?
C00E C00B H00B 119.6 . . ?
C00G C00C C006 119.3(4) . . ?
C00G C00C C00I 120.5(4) . . ?
C00I C00C C006 120.2(4) . . ?
O001 C00D C004 122.0(4) . . ?
O001 C00D C00F 120.1(4) . . ?
C00F C00D C004 117.9(4) . . ?
C009 C00E C00B 119.8(4) . . ?
C009 C00E H00E 120.1 . . ?
C00B C00E H00E 120.1 . . ?
C00D C00F H00F 119.4 . . ?
C00G C00F C00D 121.1(4) . . ?
C00G C00F H00F 119.4 . . ?
C00C C00G H00G 118.5 . . ?
C00F C00G C00C 123.1(4) . . ?
C00F C00G H00G 118.5 . . ?
C006 C00H H00H 119.4 . . ?
C00K C00H C006 121.1(4) . . ?
C00K C00H H00H 119.4 . . ?
C00C C00I H00I 119.7 . . ?
C00J C00I C00C 120.6(4) . . ?
C00J C00I H00I 119.7 . . ?
C00I C00J H00J 120.2 . . ?
C00I C00J C00K 119.6(4) . . ?
C00K C00J H00J 120.2 . . ?
C00H C00K C00J 121.0(5) . . ?
C00H C00K H00K 119.5 . . ?
C00J C00K H00K 119.5 . . ?

loop_
_geom_bond_atom_site_label_1
_geom_bond_atom_site_label_2
_geom_bond_distance
_geom_bond_site_symmetry_2
_geom_bond_publ_flag
O001 H001 0.8400 . ?
O001 C00D 1.283(4) . ?
O002 H002 0.8400 . ?
O002 C007 1.360(5) . ?
N003 C005 1.417(5) . ?
N003 C008 1.320(5) . ?
C004 C006 1.461(5) . ?
C004 C008 1.391(5) . ?
C004 C00D 1.437(6) . ?
C005 C007 1.397(5) . ?
C005 C009 1.383(6) . ?
C006 C00C 1.412(6) . ?
C006 C00H 1.401(6) . ?
C007 C00A 1.397(5) . ?
C008 H008 0.9500 . ?
C009 H009 0.9500 . ?
C009 C00E 1.384(6) . ?
C00A H00A 0.9500 . ?
C00A C00B 1.380(6) . ?
C00B H00B 0.9500 . ?
C00B C00E 1.388(6) . ?
C00C C00G 1.407(6) . ?
C00C C00I 1.407(6) . ?
C00D C00F 1.434(6) . ?
C00E H00E 0.9500 . ?
C00F H00F 0.9500 . ?
C00F C00G 1.346(6) . ?
C00G H00G 0.9500 . ?
C00H H00H 0.9500 . ?
C00H C00K 1.374(6) . ?
C00I H00I 0.9500 . ?
C00I C00J 1.363(7) . ?
C00J H00J 0.9500 . ?
C00J C00K 1.384(7) . ?
C00K H00K 0.9500 . ?
